data_7124434
loop_
_publ_author_name
'Zhang, Zheng-Hao'
'He, Piao'
'Kang, Shi-Rui'
'Liu, Chao'
'Yi, Xiao-Yi'

_publ_section_title
;
 Reversible Pyrrole-Based Proton Storage/Release in Ruthenium(II)
 Complexes
;
_journal_name_full 'Chemical Communications'
_journal_paper_doi 10.1039/C9CC08288C
_journal_year 2019
_chemical_formula_sum 'C29.5 H24 Br Cl F6 N6 P Ru'
_chemical_formula_weight 823.95
_space_group_crystal_system triclinic
_space_group_IT_number 2
_space_group_name_Hall '-P 1'
_space_group_name_H-M_alt 'P -1'
_atom_sites_solution_hydrogens geom
_audit_creation_method SHELXL-2014
_audit_update_record
;
2019-08-17 deposited with the CCDC.	2019-11-05 downloaded from the CCDC.
;
_cell_angle_alpha 109.5330(10)
_cell_angle_beta 101.7030(10)
_cell_angle_gamma 102.4560(10)
_cell_formula_units_Z 2
_cell_length_a 11.9319(3)
_cell_length_b 12.0830(3)
_cell_length_c 13.2689(3)
_cell_measurement_reflns_used 9992
_cell_measurement_temperature 296(2)
_cell_measurement_theta_max 27.41
_cell_measurement_theta_min 2.74
_cell_volume 1680.07(7)
_computing_cell_refinement 'Bruker SAINT'
_computing_data_collection 'Bruker APEX2'
_computing_data_reduction 'Bruker SAINT'
_computing_molecular_graphics 'Bruker SHELXTL'
_computing_publication_material 'Bruker SHELXTL'
_computing_structure_refinement 'SHELXL-97 (Sheldrick, 2008)'
_computing_structure_solution 'SHELXS-97 (Sheldrick, 2008)'
_diffrn_ambient_temperature 296(2)
_diffrn_measured_fraction_theta_full 0.997
_diffrn_measured_fraction_theta_max 0.985
_diffrn_measurement_device_type 'Bruker APEX-II CCD'
_diffrn_measurement_method '\f and \w scans'
_diffrn_radiation_type MoK\a
_diffrn_radiation_wavelength 0.71073
_diffrn_reflns_av_R_equivalents 0.0162
_diffrn_reflns_av_unetI/netI 0.0234
_diffrn_reflns_Laue_measured_fraction_full 0.997
_diffrn_reflns_Laue_measured_fraction_max 0.985
_diffrn_reflns_limit_h_max 15
_diffrn_reflns_limit_h_min -15
_diffrn_reflns_limit_k_max 14
_diffrn_reflns_limit_k_min -15
_diffrn_reflns_limit_l_max 17
_diffrn_reflns_limit_l_min -16
_diffrn_reflns_number 22086
_diffrn_reflns_point_group_measured_fraction_full 0.997
_diffrn_reflns_point_group_measured_fraction_max 0.985
_diffrn_reflns_theta_full 25.242
_diffrn_reflns_theta_max 27.626
_diffrn_reflns_theta_min 1.706
_diffrn_source 'sealed tube'
_exptl_absorpt_coefficient_mu 1.846
_exptl_absorpt_correction_T_max 0.7456
_exptl_absorpt_correction_T_min 0.6291
_exptl_absorpt_correction_type multi-scan
_exptl_absorpt_process_details SADABS
_exptl_crystal_colour black
_exptl_crystal_density_diffrn 1.629
_exptl_crystal_description block
_exptl_crystal_F_000 816
_exptl_crystal_size_max 0.321
_exptl_crystal_size_mid 0.197
_exptl_crystal_size_min 0.114
_refine_diff_density_max 2.318
_refine_diff_density_min -0.738
_refine_diff_density_rms 0.167
_refine_ls_extinction_method none
_refine_ls_goodness_of_fit_ref 1.095
_refine_ls_hydrogen_treatment constr
_refine_ls_matrix_type full
_refine_ls_number_parameters 424
_refine_ls_number_reflns 7707
_refine_ls_number_restraints 8
_refine_ls_restrained_S_all 1.097
_refine_ls_R_factor_all 0.0702
_refine_ls_R_factor_gt 0.0593
_refine_ls_shift/su_max 0.000
_refine_ls_shift/su_mean 0.000
_refine_ls_structure_factor_coef Fsqd
_refine_ls_weighting_details 'w=1/[\s^2^(Fo^2^)+(0.1303P)^2^+1.5991P] where P=(Fo^2^+2Fc^2^)/3'
_refine_ls_weighting_scheme calc
_refine_ls_wR_factor_gt 0.1798
_refine_ls_wR_factor_ref 0.1919
_reflns_Friedel_coverage 0.000
_reflns_number_gt 6418
_reflns_number_total 7707
_reflns_threshold_expression 'I > 2\s(I)'
_cod_data_source_file c9cc08288c2.cif
_cod_data_source_block 2
_cod_original_formula_sum 'C29.50 H24 Br Cl F6 N6 P Ru'
_cod_database_code 7124434
_shelx_space_group_comment
;
The symmetry employed for this shelxl refinement is uniquely defined
by the following loop, which should always be used as a source of
symmetry information in preference to the above space-group names.
They are only intended as comments.
;
_shelxl_version_number 2014-3

loop_
_space_group_symop_operation_xyz
'x, y, z'
'-x, -y, -z'

loop_
_atom_site_label
_atom_site_type_symbol
_atom_site_fract_x
_atom_site_fract_y
_atom_site_fract_z
_atom_site_U_iso_or_equiv
_atom_site_adp_type
_atom_site_occupancy
_atom_site_site_symmetry_order
_atom_site_calc_flag
_atom_site_refinement_flags_posn
_atom_site_refinement_flags_adp
_atom_site_refinement_flags_occupancy
Ru1 Ru 0.19961(3) 0.62664(3) 0.29890(3) 0.03073(14) Uani 1 1 d . . .
Br2 Br 0.42851(5) 0.88137(5) 0.54211(5) 0.05809(19) Uani 1 1 d . . .
N1 N 0.2429(3) 0.6961(3) 0.1838(3) 0.0349(7) Uani 1 1 d . . .
N2 N 0.3798(3) 0.6404(3) 0.3272(3) 0.0352(8) Uani 1 1 d . . .
N5 N 0.1701(3) 0.5514(3) 0.4117(3) 0.0332(7) Uani 1 1 d . . .
N4 N 0.0223(3) 0.6134(4) 0.2486(3) 0.0365(8) Uani 1 1 d . . .
N3 N 0.1999(3) 0.8104(3) 0.3950(3) 0.0367(8) Uani 1 1 d . . .
N6 N 0.1654(3) 0.4436(3) 0.2043(3) 0.0361(8) Uani 1 1 d . . .
C4 C -0.0033(4) 0.7231(5) 0.2824(4) 0.0406(10) Uani 1 1 d . . .
C15 C 0.4337(4) 0.6780(4) 0.2591(4) 0.0386(9) Uani 1 1 d . . .
C24 C 0.1336(4) 0.3656(4) 0.2549(4) 0.0383(9) Uani 1 1 d . . .
C28 C 0.1566(5) 0.5567(6) 0.5905(4) 0.0489(12) Uani 1 1 d . . .
H28 H 0.1653 0.6029 0.6650 0.059 Uiso 1 1 calc R U .
C20 C 0.1674(5) 0.3964(5) 0.0977(4) 0.0491(12) Uani 1 1 d . . .
H20 H 0.1881 0.4497 0.0629 0.059 Uiso 1 1 calc R U .
C5 C 0.0913(4) 0.8294(5) 0.3582(4) 0.0413(10) Uani 1 1 d . . .
C25 C 0.1360(4) 0.4279(4) 0.3726(4) 0.0375(9) Uani 1 1 d . . .
C14 C 0.3590(4) 0.7176(4) 0.1839(4) 0.0401(10) Uani 1 1 d . . .
C9 C 0.2866(4) 0.9073(4) 0.4755(4) 0.0433(10) Uani 1 1 d . . .
C1 C -0.0800(4) 0.5240(5) 0.1786(4) 0.0493(12) Uani 1 1 d . . .
H1 H -0.0873 0.4409 0.1439 0.059 Uiso 1 1 calc R U .
C11 C 0.2092(6) 0.7835(6) 0.0483(5) 0.0602(15) Uani 1 1 d . . .
H11 H 0.1557 0.8039 0.0014 0.072 Uiso 1 1 calc R U .
C27 C 0.1208(4) 0.4304(5) 0.5494(5) 0.0488(12) Uani 1 1 d . . .
H27 H 0.1043 0.3895 0.5955 0.059 Uiso 1 1 calc R U .
C3 C -0.1265(5) 0.7016(6) 0.2304(5) 0.0529(13) Uani 1 1 d . . .
H3 H -0.1674 0.7598 0.2378 0.063 Uiso 1 1 calc R U .
C17 C 0.6124(5) 0.6362(6) 0.3327(5) 0.0571(14) Uani 1 1 d . . .
H17 H 0.6901 0.6340 0.3341 0.069 Uiso 1 1 calc R U .
C29 C 0.1796(4) 0.6145(5) 0.5198(4) 0.0411(10) Uani 1 1 d . . .
H29 H 0.2026 0.7002 0.5478 0.049 Uiso 1 1 calc R U .
C26 C 0.1096(5) 0.3653(5) 0.4391(5) 0.0467(11) Uani 1 1 d . . .
H26 H 0.0845 0.2795 0.4094 0.056 Uiso 1 1 calc R U .
C23 C 0.1047(5) 0.2407(5) 0.1997(5) 0.0541(13) Uani 1 1 d . . .
H23 H 0.0830 0.1885 0.2352 0.065 Uiso 1 1 calc R U .
C10 C 0.1684(5) 0.7281(5) 0.1166(4) 0.0467(11) Uani 1 1 d . . .
H10 H 0.0882 0.7133 0.1153 0.056 Uiso 1 1 calc R U .
C2 C -0.1733(5) 0.5757(6) 0.1663(5) 0.0566(14) Uani 1 1 d . . .
H2 H -0.2527 0.5333 0.1227 0.068 Uiso 1 1 calc R U .
C16 C 0.5502(5) 0.6762(5) 0.2595(5) 0.0524(12) Uani 1 1 d . . .
H16 H 0.5854 0.7015 0.2112 0.063 Uiso 1 1 calc R U .
C18 C 0.5589(5) 0.6000(6) 0.4028(6) 0.0580(14) Uani 1 1 d . . .
H18 H 0.5997 0.5736 0.4532 0.070 Uiso 1 1 calc R U .
C6 C 0.0808(6) 0.9477(6) 0.3974(5) 0.0594(15) Uani 1 1 d . . .
H6 H 0.0088 0.9608 0.3699 0.071 Uiso 1 1 calc R U .
C19 C 0.4443(5) 0.6032(5) 0.3977(5) 0.0478(11) Uani 1 1 d . . .
H19 H 0.4087 0.5781 0.4458 0.057 Uiso 1 1 calc R U .
C21 C 0.1397(6) 0.2716(5) 0.0387(5) 0.0590(14) Uani 1 1 d . . .
H21 H 0.1421 0.2410 -0.0348 0.071 Uiso 1 1 calc R U .
C8 C 0.2791(6) 1.0241(6) 0.5165(6) 0.0664(16) Uani 1 1 d . . .
H8 H 0.3436 1.0887 0.5713 0.080 Uiso 1 1 calc R U .
C12 C 0.3266(6) 0.8078(7) 0.0497(6) 0.0720(19) Uani 1 1 d . . .
H12 H 0.3541 0.8450 0.0045 0.086 Uiso 1 1 calc R U .
C22 C 0.1082(6) 0.1922(5) 0.0894(5) 0.0603(15) Uani 1 1 d . . .
H22 H 0.0896 0.1075 0.0508 0.072 Uiso 1 1 calc R U .
C7 C 0.1740(7) 1.0436(6) 0.4749(7) 0.0713(18) Uani 1 1 d . . .
H7 H 0.1668 1.1226 0.4998 0.086 Uiso 1 1 calc R U .
C13 C 0.4033(5) 0.7760(6) 0.1194(6) 0.0631(16) Uani 1 1 d . . .
H13 H 0.4843 0.7934 0.1235 0.076 Uiso 1 1 calc R U .
P1 P 0.77245(16) 0.03389(15) 0.18785(14) 0.0592(4) Uani 1 1 d . . .
F2 F 0.8233(6) 0.1652(5) 0.1871(6) 0.127(2) Uani 1 1 d . . .
F3 F 0.8920(7) -0.0019(7) 0.1797(9) 0.168(3) Uani 1 1 d . . .
F1 F 0.7247(6) -0.0917(7) 0.1917(10) 0.189(4) Uani 1 1 d . . .
F5 F 0.8524(10) 0.0962(10) 0.3136(8) 0.208(5) Uani 1 1 d . . .
F4 F 0.6691(9) 0.0678(11) 0.2097(17) 0.302(9) Uani 1 1 d . . .
F6 F 0.7316(19) -0.0056(10) 0.0692(7) 0.343(11) Uani 1 1 d . . .
Cl1 Cl 0.3241(6) 0.1084(9) 0.2768(5) 0.166(3) Uani 0.5 1 d D . P
Cl2 Cl 0.4544(11) 0.2885(7) 0.2566(11) 0.341(11) Uani 0.5 1 d D . P
C0AA C 0.4110(17) 0.1273(10) 0.1851(13) 0.124(7) Uani 0.5 1 d D U P
H0A1 H 0.4775 0.0934 0.1909 0.149 Uiso 0.5 1 calc R U P
H0A2 H 0.3630 0.0980 0.1076 0.149 Uiso 0.5 1 calc R U P

loop_
_atom_site_aniso_label
_atom_site_aniso_U_11
_atom_site_aniso_U_22
_atom_site_aniso_U_33
_atom_site_aniso_U_23
_atom_site_aniso_U_13
_atom_site_aniso_U_12
Ru1 0.0309(2) 0.0392(2) 0.0301(2) 0.01988(15) 0.01305(14) 0.01262(14)
Br2 0.0472(3) 0.0603(3) 0.0542(4) 0.0187(3) 0.0048(2) 0.0084(2)
N1 0.0383(19) 0.0410(18) 0.0320(18) 0.0212(15) 0.0134(15) 0.0116(15)
N2 0.0338(18) 0.0415(19) 0.0377(19) 0.0203(16) 0.0152(15) 0.0142(15)
N5 0.0299(17) 0.0450(19) 0.0343(18) 0.0225(16) 0.0145(14) 0.0144(15)
N4 0.0316(18) 0.049(2) 0.0355(19) 0.0224(17) 0.0134(15) 0.0122(15)
N3 0.0394(19) 0.0424(19) 0.0367(19) 0.0222(16) 0.0147(16) 0.0150(16)
N6 0.040(2) 0.0399(18) 0.0346(19) 0.0187(16) 0.0159(16) 0.0141(15)
C4 0.035(2) 0.062(3) 0.044(2) 0.034(2) 0.0206(19) 0.023(2)
C15 0.033(2) 0.042(2) 0.043(2) 0.019(2) 0.0150(19) 0.0079(18)
C24 0.035(2) 0.045(2) 0.046(3) 0.024(2) 0.0172(19) 0.0168(18)
C28 0.045(3) 0.077(3) 0.039(3) 0.034(3) 0.020(2) 0.023(2)
C20 0.056(3) 0.054(3) 0.042(3) 0.021(2) 0.023(2) 0.014(2)
C5 0.049(3) 0.052(3) 0.042(2) 0.028(2) 0.026(2) 0.025(2)
C25 0.032(2) 0.046(2) 0.045(2) 0.025(2) 0.0160(19) 0.0161(18)
C14 0.041(2) 0.045(2) 0.039(2) 0.023(2) 0.0164(19) 0.0092(19)
C9 0.044(3) 0.044(2) 0.044(3) 0.020(2) 0.017(2) 0.011(2)
C1 0.040(3) 0.067(3) 0.035(2) 0.020(2) 0.010(2) 0.006(2)
C11 0.065(4) 0.084(4) 0.053(3) 0.048(3) 0.019(3) 0.028(3)
C27 0.045(3) 0.076(3) 0.053(3) 0.047(3) 0.024(2) 0.026(2)
C3 0.048(3) 0.084(4) 0.053(3) 0.044(3) 0.024(2) 0.036(3)
C17 0.038(3) 0.074(4) 0.074(4) 0.038(3) 0.025(3) 0.025(3)
C29 0.042(2) 0.056(3) 0.034(2) 0.025(2) 0.0167(19) 0.016(2)
C26 0.046(3) 0.053(3) 0.059(3) 0.035(2) 0.025(2) 0.019(2)
C23 0.062(3) 0.045(3) 0.060(3) 0.024(2) 0.026(3) 0.014(2)
C10 0.045(3) 0.062(3) 0.044(3) 0.034(2) 0.013(2) 0.018(2)
C2 0.033(2) 0.089(4) 0.045(3) 0.032(3) 0.008(2) 0.011(3)
C16 0.042(3) 0.065(3) 0.061(3) 0.032(3) 0.025(2) 0.016(2)
C18 0.046(3) 0.072(4) 0.071(4) 0.044(3) 0.013(3) 0.027(3)
C6 0.068(4) 0.064(3) 0.071(4) 0.037(3) 0.033(3) 0.041(3)
C19 0.044(3) 0.061(3) 0.056(3) 0.037(3) 0.021(2) 0.022(2)
C21 0.067(4) 0.055(3) 0.049(3) 0.010(3) 0.024(3) 0.019(3)
C8 0.071(4) 0.048(3) 0.076(4) 0.019(3) 0.026(3) 0.015(3)
C12 0.067(4) 0.099(5) 0.078(4) 0.069(4) 0.029(3) 0.017(3)
C22 0.072(4) 0.043(3) 0.056(3) 0.008(2) 0.022(3) 0.014(3)
C7 0.080(5) 0.050(3) 0.092(5) 0.028(3) 0.031(4) 0.030(3)
C13 0.051(3) 0.086(4) 0.073(4) 0.055(4) 0.027(3) 0.015(3)
P1 0.0731(10) 0.0635(9) 0.0598(9) 0.0344(7) 0.0317(8) 0.0306(8)
F2 0.150(5) 0.085(3) 0.156(6) 0.069(4) 0.034(4) 0.032(3)
F3 0.124(5) 0.126(5) 0.273(10) 0.070(6) 0.102(6) 0.052(4)
F1 0.115(5) 0.136(5) 0.390(13) 0.185(8) 0.090(6) 0.038(4)
F5 0.247(11) 0.196(8) 0.144(7) 0.092(6) -0.022(7) 0.030(8)
F4 0.160(7) 0.222(9) 0.69(3) 0.247(15) 0.259(13) 0.138(7)
F6 0.68(3) 0.183(9) 0.079(5) 0.055(5) -0.055(10) 0.120(13)
Cl1 0.139(5) 0.316(10) 0.090(3) 0.083(5) 0.030(3) 0.162(6)
Cl2 0.297(12) 0.104(4) 0.355(15) -0.077(7) -0.216(11) 0.106(6)
C0AA 0.124(10) 0.138(10) 0.114(10) 0.068(8) 0.006(7) 0.044(8)

loop_
_atom_type_symbol
_atom_type_description
_atom_type_scat_dispersion_real
_atom_type_scat_dispersion_imag
_atom_type_scat_source
C C 0.0033 0.0016 'International Tables Vol C Tables 4.2.6.8 and 6.1.1.4'
H H 0.0000 0.0000 'International Tables Vol C Tables 4.2.6.8 and 6.1.1.4'
Br Br -0.2901 2.4595 'International Tables Vol C Tables 4.2.6.8 and 6.1.1.4'
F F 0.0171 0.0103 'International Tables Vol C Tables 4.2.6.8 and 6.1.1.4'
N N 0.0061 0.0033 'International Tables Vol C Tables 4.2.6.8 and 6.1.1.4'
P P 0.1023 0.0942 'International Tables Vol C Tables 4.2.6.8 and 6.1.1.4'
Ru Ru -1.2594 0.8363 'International Tables Vol C Tables 4.2.6.8 and 6.1.1.4'
Cl Cl 0.1484 0.1585 'International Tables Vol C Tables 4.2.6.8 and 6.1.1.4'

loop_
_geom_angle_atom_site_label_1
_geom_angle_atom_site_label_2
_geom_angle_atom_site_label_3
_geom_angle
N4 Ru1 N5 90.88(14)
N4 Ru1 N6 91.69(15)
N5 Ru1 N6 79.15(15)
N4 Ru1 N2 171.58(14)
N5 Ru1 N2 96.89(14)
N6 Ru1 N2 86.61(15)
N4 Ru1 N1 93.88(14)
N5 Ru1 N1 174.60(13)
N6 Ru1 N1 98.15(14)
N2 Ru1 N1 78.21(14)
N4 Ru1 N3 78.05(15)
N5 Ru1 N3 97.51(14)
N6 Ru1 N3 169.21(14)
N2 Ru1 N3 104.03(15)
N1 Ru1 N3 85.98(14)
C10 N1 C14 118.7(4)
C10 N1 Ru1 125.5(3)
C14 N1 Ru1 115.6(3)
C19 N2 C15 117.0(4)
C19 N2 Ru1 126.5(3)
C15 N2 Ru1 116.1(3)
C25 N5 C29 118.0(4)
C25 N5 Ru1 116.1(3)
C29 N5 Ru1 125.9(3)
C1 N4 C4 107.9(4)
C1 N4 Ru1 136.3(4)
C4 N4 Ru1 115.4(3)
C9 N3 C5 116.6(4)
C9 N3 Ru1 131.5(3)
C5 N3 Ru1 111.7(3)
C20 N6 C24 119.2(4)
C20 N6 Ru1 125.4(3)
C24 N6 Ru1 115.3(3)
N4 C4 C5 117.5(4)
N4 C4 C3 109.1(5)
C5 C4 C3 133.5(5)
N2 C15 C16 121.9(5)
N2 C15 C14 114.7(4)
C16 C15 C14 123.4(4)
N6 C24 C23 121.2(5)
N6 C24 C25 114.5(4)
C23 C24 C25 124.3(4)
C27 C28 C29 119.1(5)
N6 C20 C21 121.8(5)
N3 C5 C6 119.9(5)
N3 C5 C4 115.7(4)
C6 C5 C4 124.4(5)
N5 C25 C26 121.9(4)
N5 C25 C24 114.7(4)
C26 C25 C24 123.3(4)
N1 C14 C13 121.7(5)
N1 C14 C15 114.9(4)
C13 C14 C15 123.4(5)
N3 C9 C8 124.8(5)
N3 C9 Br2 118.2(3)
C8 C9 Br2 117.0(4)
N4 C1 C2 109.4(5)
C12 C11 C10 120.7(6)
C28 C27 C26 118.8(4)
C2 C3 C4 105.7(5)
C18 C17 C16 119.4(5)
N5 C29 C28 122.5(5)
C27 C26 C25 119.7(5)
C24 C23 C22 119.4(5)
N1 C10 C11 121.0(5)
C3 C2 C1 107.9(5)
C17 C16 C15 118.9(5)
C19 C18 C17 118.8(5)
C7 C6 C5 120.6(6)
N2 C19 C18 124.0(5)
C20 C21 C22 119.4(5)
C7 C8 C9 118.1(6)
C11 C12 C13 118.3(5)
C21 C22 C23 119.0(5)
C6 C7 C8 119.8(6)
C12 C13 C14 119.6(5)
F6 P1 F4 96.7(11)
F6 P1 F1 97.0(7)
F4 P1 F1 91.8(5)
F6 P1 F5 163.2(10)
F4 P1 F5 95.3(10)
F1 P1 F5 94.3(6)
F6 P1 F2 84.4(6)
F4 P1 F2 88.1(5)
F1 P1 F2 178.6(5)
F5 P1 F2 84.3(4)
F6 P1 F3 90.4(10)
F4 P1 F3 172.7(9)
F1 P1 F3 85.8(4)
F5 P1 F3 78.0(6)
F2 P1 F3 94.1(4)
Cl2 C0AA Cl1 90.3(10)

loop_
_geom_bond_atom_site_label_1
_geom_bond_atom_site_label_2
_geom_bond_distance
Ru1 N4 2.038(4)
Ru1 N5 2.044(3)
Ru1 N6 2.045(4)
Ru1 N2 2.065(4)
Ru1 N1 2.072(3)
Ru1 N3 2.158(4)
Br2 C9 1.885(5)
N1 C10 1.339(6)
N1 C14 1.353(6)
N2 C19 1.345(6)
N2 C15 1.350(6)
N5 C25 1.340(6)
N5 C29 1.348(6)
N4 C1 1.349(6)
N4 C4 1.373(6)
N3 C9 1.333(6)
N3 C5 1.384(6)
N6 C20 1.344(6)
N6 C24 1.362(6)
C4 C5 1.409(7)
C4 C3 1.417(7)
C15 C16 1.393(7)
C15 C14 1.470(7)
C24 C23 1.367(7)
C24 C25 1.480(7)
C28 C27 1.371(8)
C28 C29 1.379(7)
C20 C21 1.374(8)
C5 C6 1.392(7)
C25 C26 1.382(7)
C14 C13 1.392(7)
C9 C8 1.363(8)
C1 C2 1.397(8)
C11 C12 1.363(9)
C11 C10 1.396(8)
C27 C26 1.373(8)
C3 C2 1.388(9)
C17 C18 1.363(8)
C17 C16 1.379(8)
C23 C22 1.395(8)
C18 C19 1.364(7)
C6 C7 1.349(9)
C21 C22 1.376(9)
C8 C7 1.365(10)
C12 C13 1.374(9)
P1 F6 1.424(8)
P1 F4 1.434(7)
P1 F1 1.523(5)
P1 F5 1.570(9)
P1 F2 1.576(5)
P1 F3 1.591(7)
Cl1 C0AA 1.789(10)
Cl2 C0AA 1.758(9)
